data_1503062
loop_
_publ_author_name
'Mani, Ganesan'
'Jana, Debasish'
'Kumar, Rajnish'
'Ghorai, Debasish'

_publ_section_title
;
 Azatripyrrolic and azatetrapyrrolic macrocycles from the Mannich reaction
 of pyrrole: receptors for anions.
;
_journal_issue 14
_journal_name_full 'Organic letters'
_journal_page_first 3212
_journal_page_last 3215
_journal_paper_doi 10.1021/ol101159q
_journal_volume 12
_journal_year 2010
_chemical_formula_sum 'C28 H42 N8 O'
_chemical_formula_weight 506.70
_chemical_melting_point 410
_chemical_name_common tetraazacalix[4]pyrrole(Methyl)
_chemical_name_systematic
;
 ?
;
_space_group_IT_number 14
_symmetry_cell_setting monoclinic
_symmetry_space_group_name_Hall '-P 2ybc'
_symmetry_space_group_name_H-M 'P 1 21/c 1'
_atom_sites_solution_hydrogens geom
_atom_sites_solution_primary direct
_atom_sites_solution_secondary difmap
_audit_creation_method SHELXL-97
_cell_angle_alpha 90.00
_cell_angle_beta 109.805(4)
_cell_angle_gamma 90.00
_cell_formula_units_Z 4
_cell_length_a 12.9325(18)
_cell_length_b 14.0180(18)
_cell_length_c 17.516(2)
_cell_measurement_reflns_used 7826
_cell_measurement_temperature 293(2)
_cell_measurement_theta_max 28.93
_cell_measurement_theta_min 1.67
_cell_volume 2987.6(7)
_computing_structure_refinement 'SHELXL-97 (Sheldrick, 2008)'
_computing_structure_solution 'SHELXS-97 (Sheldrick, 1990)'
_diffrn_ambient_temperature 293(2)
_diffrn_measured_fraction_theta_full 1.000
_diffrn_measured_fraction_theta_max 0.994
_diffrn_measurement_device_type 'Bruker-APEX-II CCD area detector'
_diffrn_measurement_method hemisphere
_diffrn_radiation_monochromator graphite
_diffrn_radiation_source 'fine-focus sealed tube'
_diffrn_radiation_type MoK\a
_diffrn_radiation_wavelength 0.71073
_diffrn_reflns_av_R_equivalents 0.0815
_diffrn_reflns_av_sigmaI/netI 0.0794
_diffrn_reflns_limit_h_max 17
_diffrn_reflns_limit_h_min -17
_diffrn_reflns_limit_k_max 18
_diffrn_reflns_limit_k_min -16
_diffrn_reflns_limit_l_max 23
_diffrn_reflns_limit_l_min -21
_diffrn_reflns_number 41442
_diffrn_reflns_theta_full 25.00
_diffrn_reflns_theta_max 28.93
_diffrn_reflns_theta_min 1.67
_exptl_absorpt_coefficient_mu 0.072
_exptl_absorpt_correction_T_max 0.994
_exptl_absorpt_correction_T_min 0.989
_exptl_absorpt_correction_type multi-scan
_exptl_absorpt_process_details SADABS
_exptl_crystal_colour Colorless
_exptl_crystal_density_diffrn 1.126
_exptl_crystal_density_meas ?
_exptl_crystal_density_method 'not measured'
_exptl_crystal_description Plate
_exptl_crystal_F_000 1096
_exptl_crystal_size_max 0.24
_exptl_crystal_size_mid 0.13
_exptl_crystal_size_min 0.09
_refine_diff_density_max 0.128
_refine_diff_density_min -0.129
_refine_diff_density_rms 0.028
_refine_ls_extinction_method none
_refine_ls_goodness_of_fit_ref 1.016
_refine_ls_hydrogen_treatment mixed
_refine_ls_matrix_type full
_refine_ls_number_parameters 354
_refine_ls_number_reflns 7826
_refine_ls_number_restraints 11
_refine_ls_restrained_S_all 1.065
_refine_ls_R_factor_all 0.1906
_refine_ls_R_factor_gt 0.0626
_refine_ls_shift/su_max 0.004
_refine_ls_shift/su_mean 0.000
_refine_ls_structure_factor_coef Fsqd
_refine_ls_weighting_details 'calc w=1/[\s^2^(Fo^2^)+(0.0302P)^2^+0.5607P] where P=(Fo^2^+2Fc^2^)/3'
_refine_ls_weighting_scheme calc
_refine_ls_wR_factor_gt 0.1001
_refine_ls_wR_factor_ref 0.1310
_reflns_number_gt 3125
_reflns_number_total 7826
_reflns_threshold_expression >2\s(I)
_cod_data_source_file ol101159q_si_002.cif
_cod_data_source_block gmdjp157
_cod_depositor_comments
;
The following automatic conversions were performed:

'_symmetry_cell_setting' value 'Monoclinic' changed to 'monoclinic'
according to /home/saulius/struct/CIF-dictionaries/cif_core.dic
dictionary named 'cif_core.dic' version 2.4.2 from 2011-04-26.

Automatic conversion script
Id: cif_fix_values 1715 2011-07-08 13:25:40Z adriana 

The following automatic conversions were performed:

'_exptl_crystal_density_meas' value 'not measured' was changed to '?'
- the value is perceived as not measured.

Automatic conversion script
Id: cif_fix_values 3008 2015-01-20 13:52:24Z robertas 
;
_cod_original_sg_symbol_H-M P2(1)/c
_cod_database_code 1503062

loop_
_symmetry_equiv_pos_as_xyz
'x, y, z'
'-x, y+1/2, -z+1/2'
'-x, -y, -z'
'x, -y-1/2, z-1/2'

loop_
_atom_site_label
_atom_site_type_symbol
_atom_site_fract_x
_atom_site_fract_y
_atom_site_fract_z
_atom_site_U_iso_or_equiv
_atom_site_adp_type
_atom_site_occupancy
_atom_site_symmetry_multiplicity
_atom_site_calc_flag
_atom_site_refinement_flags
_atom_site_disorder_assembly
_atom_site_disorder_group
O1 O 0.29645(11) 0.18055(9) 0.48457(7) 0.0634(4) Uani 0.9184(15) 1 d PD A 1
H1A H 0.3338(12) 0.2283(10) 0.5101(9) 0.076 Uiso 0.9184(15) 1 d PD A 1
H1B H 0.3132(14) 0.1449(10) 0.4516(8) 0.076 Uiso 0.9184(15) 1 d PD A 1
O1' O 0.1821(11) 0.1791(9) 0.5021(7) 0.0634(4) Uani 0.0816(15) 1 d PD A 2
H1C H 0.162(4) 0.134(2) 0.540(2) 0.076 Uiso 0.0816(15) 1 d PD A 2
H1D H 0.115(3) 0.221(3) 0.470(3) 0.076 Uiso 0.0816(15) 1 d PD A 2
N1 N 0.25285(11) -0.03156(10) 0.49540(8) 0.0613(4) Uani 1 1 d . . .
H1 H 0.2506 0.0293 0.5010 0.074 Uiso 1 1 calc R . .
N2 N 0.19978(13) 0.01941(11) 0.63652(9) 0.0725(5) Uani 1 1 d D . .
N3 N 0.37338(13) 0.16055(11) 0.67018(8) 0.0672(5) Uani 1 1 d . . .
H3 H 0.3341 0.1587 0.6196 0.081 Uiso 1 1 calc R . .
N4 N 0.45266(11) 0.31190(10) 0.58383(8) 0.0588(4) Uani 1 1 d D . .
N5 N 0.23278(12) 0.39189(11) 0.48865(8) 0.0637(4) Uani 1 1 d . . .
H5 H 0.2259 0.3309 0.4845 0.076 Uiso 1 1 calc R . .
N6 N 0.02483(12) 0.33465(11) 0.38035(10) 0.0710(5) Uani 1 1 d D . .
N7 N 0.13336(12) 0.19995(11) 0.30905(9) 0.0687(5) Uani 1 1 d . . .
H7 H 0.1622 0.2020 0.3611 0.082 Uiso 1 1 calc R . .
N8 N 0.31717(11) 0.05735(10) 0.36216(8) 0.0551(4) Uani 1 1 d D . .
C1 C 0.25200(14) -0.07659(13) 0.42587(11) 0.0559(5) Uani 1 1 d . . .
C2 C 0.25646(14) -0.17189(13) 0.44215(12) 0.0635(5) Uani 1 1 d . . .
H2 H 0.2576 -0.2205 0.4063 0.076 Uiso 1 1 calc R . .
C3 C 0.25903(14) -0.18417(13) 0.52226(12) 0.0659(6) Uani 1 1 d . . .
H3A H 0.2612 -0.2422 0.5485 0.079 Uiso 1 1 calc R . .
C4 C 0.25778(14) -0.09625(13) 0.55468(11) 0.0590(5) Uani 1 1 d . . .
C5 C 0.26871(16) -0.06382(14) 0.63822(11) 0.0721(6) Uani 1 1 d . . .
H5A H 0.2478 -0.1154 0.6669 0.087 Uiso 1 1 calc R . .
H5B H 0.3449 -0.0479 0.6675 0.087 Uiso 1 1 calc R . .
C6 C 0.08459(18) -0.00824(18) 0.61495(15) 0.1090(9) Uani 1 1 d . . .
H6A H 0.0396 0.0480 0.6063 0.163 Uiso 1 1 calc R . .
H6B H 0.0749 -0.0452 0.6582 0.163 Uiso 1 1 calc R . .
H6C H 0.0634 -0.0456 0.5662 0.163 Uiso 1 1 calc R . .
C7 C 0.23739(18) 0.07205(15) 0.71392(12) 0.0870(7) Uani 1 1 d . . .
H7A H 0.2418 0.0282 0.7578 0.104 Uiso 1 1 calc R . .
H7B H 0.1834 0.1204 0.7130 0.104 Uiso 1 1 calc R . .
C8 C 0.34574(18) 0.11851(14) 0.73057(12) 0.0731(6) Uani 1 1 d . . .
C9 C 0.4284(2) 0.13677(16) 0.80021(12) 0.0989(8) Uani 1 1 d . . .
H9 H 0.4325 0.1159 0.8516 0.119 Uiso 1 1 calc R . .
C10 C 0.5072(2) 0.19246(16) 0.78234(13) 0.0960(8) Uani 1 1 d . . .
H10 H 0.5720 0.2158 0.8197 0.115 Uiso 1 1 calc R . .
C11 C 0.47271(17) 0.20633(14) 0.70136(11) 0.0692(6) Uani 1 1 d . . .
C12 C 0.52645(16) 0.25427(15) 0.64980(12) 0.0740(6) Uani 1 1 d . . .
H12A H 0.5843 0.2952 0.6838 0.089 Uiso 1 1 calc R . .
H12B H 0.5607 0.2062 0.6264 0.089 Uiso 1 1 calc R . .
C13 C 0.51578(16) 0.35520(15) 0.53757(12) 0.0846(7) Uani 1 1 d . . .
H13A H 0.4684 0.3950 0.4957 0.127 Uiso 1 1 calc R . .
H13B H 0.5462 0.3059 0.5135 0.127 Uiso 1 1 calc R . .
H13C H 0.5742 0.3931 0.5732 0.127 Uiso 1 1 calc R . .
C14 C 0.39622(16) 0.38597(13) 0.61479(11) 0.0676(6) Uani 1 1 d . . .
H14A H 0.4503 0.4310 0.6473 0.081 Uiso 1 1 calc R . .
H14B H 0.3611 0.3563 0.6497 0.081 Uiso 1 1 calc R . .
C15 C 0.31266(14) 0.43814(13) 0.54935(11) 0.0569(5) Uani 1 1 d . . .
C16 C 0.29460(15) 0.53275(13) 0.53419(12) 0.0686(6) Uani 1 1 d . . .
H16 H 0.3361 0.5821 0.5653 0.082 Uiso 1 1 calc R . .
C17 C 0.20222(16) 0.54352(14) 0.46337(12) 0.0720(6) Uani 1 1 d . . .
H17 H 0.1718 0.6010 0.4398 0.086 Uiso 1 1 calc R . .
C18 C 0.16559(14) 0.45534(13) 0.43563(11) 0.0592(5) Uani 1 1 d . . .
C19 C 0.07641(16) 0.42066(14) 0.36244(12) 0.0722(6) Uani 1 1 d . . .
H19A H 0.0214 0.4702 0.3430 0.087 Uiso 1 1 calc R . .
H19B H 0.1065 0.4069 0.3199 0.087 Uiso 1 1 calc R . .
C20 C -0.04401(17) 0.35942(18) 0.42859(15) 0.1101(8) Uani 1 1 d . . .
H20A H -0.0015 0.3953 0.4754 0.165 Uiso 1 1 calc R . .
H20B H -0.0705 0.3021 0.4457 0.165 Uiso 1 1 calc R . .
H20C H -0.1052 0.3971 0.3964 0.165 Uiso 1 1 calc R . .
C21 C -0.03744(17) 0.28328(16) 0.30665(14) 0.0925(8) Uani 1 1 d . . .
H21A H -0.0881 0.3271 0.2695 0.111 Uiso 1 1 calc R . .
H21B H -0.0804 0.2337 0.3203 0.111 Uiso 1 1 calc R . .
C22 C 0.03436(16) 0.23905(14) 0.26502(13) 0.0736(6) Uani 1 1 d . . .
C23 C 0.01930(19) 0.22180(16) 0.18591(13) 0.0883(8) Uani 1 1 d . . .
H23 H -0.0404 0.2417 0.1419 0.106 Uiso 1 1 calc R . .
C24 C 0.10925(19) 0.16882(15) 0.18175(12) 0.0839(7) Uani 1 1 d . . .
H24 H 0.1186 0.1458 0.1347 0.101 Uiso 1 1 calc R . .
C25 C 0.18015(16) 0.15703(14) 0.25846(11) 0.0641(6) Uani 1 1 d . . .
C26 C 0.29135(16) 0.11420(14) 0.28748(11) 0.0691(6) Uani 1 1 d . . .
H26A H 0.2993 0.0738 0.2449 0.083 Uiso 1 1 calc R . .
H26B H 0.3451 0.1651 0.2967 0.083 Uiso 1 1 calc R . .
C27 C 0.43080(15) 0.02322(15) 0.38520(12) 0.0788(6) Uani 1 1 d . . .
H27A H 0.4465 -0.0179 0.4316 0.118 Uiso 1 1 calc R . .
H27B H 0.4801 0.0767 0.3984 0.118 Uiso 1 1 calc R . .
H27C H 0.4403 -0.0114 0.3408 0.118 Uiso 1 1 calc R . .
C28 C 0.24108(15) -0.02380(13) 0.35019(11) 0.0635(6) Uani 1 1 d . . .
H28A H 0.2541 -0.0676 0.3115 0.076 Uiso 1 1 calc R . .
H28B H 0.1663 -0.0005 0.3270 0.076 Uiso 1 1 calc R . .

loop_
_atom_site_aniso_label
_atom_site_aniso_U_11
_atom_site_aniso_U_22
_atom_site_aniso_U_33
_atom_site_aniso_U_23
_atom_site_aniso_U_13
_atom_site_aniso_U_12
O1 0.0886(10) 0.0491(8) 0.0524(8) -0.0078(6) 0.0239(7) -0.0001(7)
O1' 0.0886(10) 0.0491(8) 0.0524(8) -0.0078(6) 0.0239(7) -0.0001(7)
N1 0.0783(10) 0.0417(9) 0.0678(10) 0.0048(8) 0.0298(8) 0.0008(8)
N2 0.0811(10) 0.0693(11) 0.0780(10) 0.0117(9) 0.0414(9) 0.0124(9)
N3 0.0858(11) 0.0716(11) 0.0437(8) 0.0092(8) 0.0215(8) 0.0109(9)
N4 0.0693(9) 0.0533(9) 0.0578(9) 0.0015(7) 0.0268(8) 0.0094(8)
N5 0.0821(10) 0.0436(9) 0.0686(10) -0.0010(8) 0.0298(8) 0.0014(8)
N6 0.0598(9) 0.0663(11) 0.0919(11) -0.0008(9) 0.0321(9) -0.0067(8)
N7 0.0676(10) 0.0750(11) 0.0552(9) -0.0002(8) 0.0101(8) 0.0087(9)
N8 0.0574(9) 0.0546(9) 0.0539(8) -0.0008(7) 0.0196(7) -0.0038(8)
C1 0.0578(11) 0.0489(11) 0.0615(11) -0.0006(10) 0.0207(9) -0.0005(9)
C2 0.0575(11) 0.0509(12) 0.0812(13) -0.0078(10) 0.0221(10) -0.0013(9)
C3 0.0635(11) 0.0461(12) 0.0869(14) 0.0115(11) 0.0238(11) -0.0007(10)
C4 0.0597(11) 0.0542(12) 0.0669(12) 0.0104(10) 0.0264(9) 0.0033(9)
C5 0.0820(13) 0.0641(13) 0.0778(13) 0.0198(11) 0.0370(11) 0.0116(11)
C6 0.0880(16) 0.114(2) 0.138(2) 0.0170(16) 0.0549(15) 0.0147(15)
C7 0.1271(17) 0.0789(15) 0.0768(13) 0.0161(12) 0.0630(12) 0.0211(14)
C8 0.1071(15) 0.0639(13) 0.0570(12) 0.0089(10) 0.0392(11) 0.0118(12)
C9 0.160(2) 0.0857(17) 0.0399(12) 0.0129(11) 0.0197(14) 0.0148(17)
C10 0.123(2) 0.0829(17) 0.0588(14) 0.0102(12) 0.0006(14) 0.0051(15)
C11 0.0802(14) 0.0600(13) 0.0559(12) 0.0033(10) 0.0080(11) 0.0113(11)
C12 0.0722(13) 0.0692(14) 0.0734(13) 0.0016(11) 0.0153(11) 0.0071(11)
C13 0.0886(14) 0.0875(16) 0.0911(14) 0.0103(12) 0.0478(12) 0.0082(13)
C14 0.0869(13) 0.0604(12) 0.0602(11) -0.0043(10) 0.0311(10) 0.0073(11)
C15 0.0677(11) 0.0493(11) 0.0597(11) -0.0030(9) 0.0296(9) 0.0067(10)
C16 0.0703(12) 0.0457(12) 0.0904(14) -0.0054(11) 0.0280(11) 0.0009(10)
C17 0.0759(13) 0.0446(12) 0.0954(15) 0.0019(11) 0.0289(12) 0.0080(10)
C18 0.0605(11) 0.0529(12) 0.0686(12) 0.0036(10) 0.0277(10) 0.0054(10)
C19 0.0722(12) 0.0671(14) 0.0823(13) 0.0017(11) 0.0326(11) 0.0004(11)
C20 0.0888(15) 0.124(2) 0.141(2) 0.0031(17) 0.0691(14) 0.0006(15)
C21 0.0598(13) 0.0768(15) 0.127(2) -0.0027(15) 0.0143(14) -0.0014(12)
C22 0.0590(13) 0.0638(14) 0.0836(15) -0.0048(12) 0.0053(11) 0.0042(11)
C23 0.0863(16) 0.0768(15) 0.0721(15) -0.0027(13) -0.0120(13) -0.0031(13)
C24 0.1090(18) 0.0746(15) 0.0551(13) -0.0064(11) 0.0107(13) -0.0035(14)
C25 0.0770(13) 0.0596(12) 0.0520(11) -0.0017(10) 0.0171(10) 0.0008(11)
C26 0.0838(13) 0.0655(13) 0.0652(12) 0.0023(10) 0.0346(10) -0.0013(11)
C27 0.0664(13) 0.0811(15) 0.0887(15) 0.0002(12) 0.0260(11) 0.0039(12)
C28 0.0636(12) 0.0629(13) 0.0611(12) -0.0049(10) 0.0173(10) -0.0058(10)

loop_
_atom_type_symbol
_atom_type_description
_atom_type_scat_dispersion_real
_atom_type_scat_dispersion_imag
_atom_type_scat_source
C C 0.0033 0.0016 'International Tables Vol C Tables 4.2.6.8 and 6.1.1.4'
H H 0.0000 0.0000 'International Tables Vol C Tables 4.2.6.8 and 6.1.1.4'
N N 0.0061 0.0033 'International Tables Vol C Tables 4.2.6.8 and 6.1.1.4'
O O 0.0106 0.0060 'International Tables Vol C Tables 4.2.6.8 and 6.1.1.4'

loop_
_geom_angle_atom_site_label_1
_geom_angle_atom_site_label_2
_geom_angle_atom_site_label_3
_geom_angle
C4 N1 C1 110.80(15)
C6 N2 C5 110.80(17)
C6 N2 C7 111.15(17)
C5 N2 C7 111.82(15)
C8 N3 C11 110.49(16)
C13 N4 C12 109.19(15)
C13 N4 C14 110.50(15)
C12 N4 C14 111.66(14)
C18 N5 C15 111.04(15)
C21 N6 C20 111.53(16)
C21 N6 C19 111.85(16)
C20 N6 C19 109.84(17)
C22 N7 C25 110.24(16)
C27 N8 C26 109.04(14)
C27 N8 C28 110.26(14)
C26 N8 C28 110.66(13)
C2 C1 N1 106.19(16)
C2 C1 C28 131.35(17)
N1 C1 C28 122.36(16)
C1 C2 C3 108.33(17)
C4 C3 C2 107.88(17)
C3 C4 N1 106.80(17)
C3 C4 C5 132.46(18)
N1 C4 C5 120.56(17)
N2 C5 C4 111.62(15)
N2 C7 C8 113.35(16)
C9 C8 N3 106.6(2)
C9 C8 C7 132.0(2)
N3 C8 C7 121.16(18)
C8 C9 C10 108.55(19)
C11 C10 C9 108.0(2)
C10 C11 N3 106.4(2)
C10 C11 C12 130.8(2)
N3 C11 C12 122.74(17)
N4 C12 C11 114.68(16)
N4 C14 C15 112.76(14)
C16 C15 N5 106.04(16)
C16 C15 C14 131.94(17)
N5 C15 C14 122.01(16)
C15 C16 C17 108.38(17)
C18 C17 C16 107.91(17)
C17 C18 N5 106.63(16)
C17 C18 C19 133.10(18)
N5 C18 C19 120.21(17)
N6 C19 C18 111.21(16)
N6 C21 C22 112.84(17)
C23 C22 N7 106.77(19)
C23 C22 C21 132.5(2)
N7 C22 C21 120.61(19)
C22 C23 C24 108.26(19)
C25 C24 C23 107.91(19)
C24 C25 N7 106.79(18)
C24 C25 C26 129.9(2)
N7 C25 C26 123.13(16)
N8 C26 C25 115.26(16)
N8 C28 C1 113.69(14)

loop_
_geom_bond_atom_site_label_1
_geom_bond_atom_site_label_2
_geom_bond_distance
N1 C4 1.364(2)
N1 C1 1.369(2)
N2 C6 1.460(2)
N2 C5 1.462(2)
N2 C7 1.474(2)
N3 C8 1.360(2)
N3 C11 1.373(2)
N4 C13 1.463(2)
N4 C12 1.467(2)
N4 C14 1.474(2)
N5 C18 1.365(2)
N5 C15 1.369(2)
N6 C21 1.459(2)
N6 C20 1.462(3)
N6 C19 1.462(2)
N7 C22 1.366(2)
N7 C25 1.370(2)
N8 C27 1.466(2)
N8 C26 1.470(2)
N8 C28 1.472(2)
C1 C2 1.363(2)
C1 C28 1.482(2)
C2 C3 1.403(3)
C3 C4 1.359(2)
C4 C5 1.493(2)
C7 C8 1.482(3)
C8 C9 1.346(3)
C9 C10 1.401(3)
C10 C11 1.349(3)
C11 C12 1.475(3)
C14 C15 1.476(2)
C15 C16 1.357(2)
C16 C17 1.409(2)
C17 C18 1.354(2)
C18 C19 1.486(2)
C21 C22 1.496(3)
C22 C23 1.354(3)
C23 C24 1.403(3)
C24 C25 1.356(2)
C25 C26 1.480(3)

loop_
_geom_hbond_atom_site_label_D
_geom_hbond_atom_site_label_H
_geom_hbond_atom_site_label_A
_geom_hbond_distance_DH
_geom_hbond_distance_HA
_geom_hbond_distance_DA
_geom_hbond_angle_DHA
O1 H1A N4 0.857(11) 2.015(11) 2.8486(19) 164.0(15)
O1 H1A N5 0.857(11) 2.604(15) 3.082(2) 116.5(12)
O1 H1B N8 0.845(12) 2.005(11) 2.8356(19) 167.4(16)
O1' H1C N2 1.019(19) 2.254(14) 3.200(13) 154(4)
O1' H1D N6 1.039(18) 2.261(14) 3.240(12) 156(4)
N3 H3 O1 0.86 2.27 3.0736(19) 156.1
N3 H3 O1' 0.86 2.33 3.149(12) 158.8
N5 H5 O1 0.86 2.30 3.082(2) 151.9
N5 H5 O1' 0.86 2.25 3.080(13) 162.2
N1 H1 O1 0.86 2.25 3.044(2) 154.3
N1 H1 O1' 0.86 2.28 3.106(13) 160.4
N7 H7 O1 0.86 2.29 3.0951(19) 156.1
N7 H7 O1' 0.86 2.42 3.237(13) 159.4

loop_
_geom_torsion_atom_site_label_1
_geom_torsion_atom_site_label_2
_geom_torsion_atom_site_label_3
_geom_torsion_atom_site_label_4
_geom_torsion
C4 N1 C1 C2 0.03(19)
C4 N1 C1 C28 176.72(16)
N1 C1 C2 C3 0.5(2)
C28 C1 C2 C3 -175.75(18)
C1 C2 C3 C4 -0.9(2)
C2 C3 C4 N1 0.9(2)
C2 C3 C4 C5 -174.02(19)
C1 N1 C4 C3 -0.6(2)
C1 N1 C4 C5 175.05(16)
C6 N2 C5 C4 75.7(2)
C7 N2 C5 C4 -159.71(16)
C3 C4 C5 N2 -144.7(2)
N1 C4 C5 N2 41.0(2)
C6 N2 C7 C8 -168.38(17)
C5 N2 C7 C8 67.2(2)
C11 N3 C8 C9 -0.7(2)
C11 N3 C8 C7 174.25(18)
N2 C7 C8 C9 -147.7(2)
N2 C7 C8 N3 38.9(3)
N3 C8 C9 C10 1.1(3)
C7 C8 C9 C10 -173.1(2)
C8 C9 C10 C11 -1.1(3)
C9 C10 C11 N3 0.6(2)
C9 C10 C11 C12 -175.8(2)
C8 N3 C11 C10 0.0(2)
C8 N3 C11 C12 176.83(18)
C13 N4 C12 C11 -179.96(17)
C14 N4 C12 C11 57.5(2)
C10 C11 C12 N4 -140.4(2)
N3 C11 C12 N4 43.6(3)
C13 N4 C14 C15 64.5(2)
C12 N4 C14 C15 -173.78(16)
C18 N5 C15 C16 0.4(2)
C18 N5 C15 C14 179.99(16)
N4 C14 C15 C16 -129.0(2)
N4 C14 C15 N5 51.5(2)
N5 C15 C16 C17 0.1(2)
C14 C15 C16 C17 -179.43(19)
C15 C16 C17 C18 -0.6(2)
C16 C17 C18 N5 0.8(2)
C16 C17 C18 C19 -176.3(2)
C15 N5 C18 C17 -0.7(2)
C15 N5 C18 C19 176.82(16)
C21 N6 C19 C18 -162.33(16)
C20 N6 C19 C18 73.3(2)
C17 C18 C19 N6 -145.1(2)
N5 C18 C19 N6 38.1(2)
C20 N6 C21 C22 -167.85(18)
C19 N6 C21 C22 68.7(2)
C25 N7 C22 C23 -0.8(2)
C25 N7 C22 C21 175.01(18)
N6 C21 C22 C23 -148.0(2)
N6 C21 C22 N7 37.4(3)
N7 C22 C23 C24 1.7(2)
C21 C22 C23 C24 -173.4(2)
C22 C23 C24 C25 -2.0(3)
C23 C24 C25 N7 1.4(2)
C23 C24 C25 C26 -174.1(2)
C22 N7 C25 C24 -0.4(2)
C22 N7 C25 C26 175.50(18)
C27 N8 C26 C25 -177.60(16)
C28 N8 C26 C25 61.0(2)
C24 C25 C26 N8 -142.1(2)
N7 C25 C26 N8 43.0(3)
C27 N8 C28 C1 67.33(19)
C26 N8 C28 C1 -171.96(15)
C2 C1 C28 N8 -134.7(2)
N1 C1 C28 N8 49.6(2)
